data_2240725
loop_
_publ_author_name
'Dileep, C. S.'
'Raghavendra, K. R.'
'Lokanath, N. K.'
'Ajay Kumar, K.'
'Sridhar, M. A.'

_publ_section_title
;
 Crystal structure of
 (<i>E</i>)-<i>N</i>-phenyl-<i>N</i>'-[1-(thiophen-2-yl)ethylidene]formohydrazide
;
_journal_coeditor_code IS5369
_journal_issue 9
_journal_name_full 'Acta Crystallographica Section E'
_journal_page_first o928
_journal_page_last o929
_journal_paper_doi 10.1107/S1600536814016511
_journal_volume 70
_journal_year 2014
_chemical_formula_iupac 'C13 H12 N2 O S'
_chemical_formula_moiety 'C13 H12 N2 O S'
_chemical_formula_sum 'C13 H12 N2 O S'
_chemical_formula_weight 244.32
_chemical_name_systematic (<i>E</i>)-<i>N</i>-Phenyl-<i>N</i>'-[1-(thiophen-2-yl)ethylidene]formohydrazide.
_space_group_IT_number 19
_symmetry_cell_setting orthorhombic
_symmetry_space_group_name_Hall 'P 2ac 2ab'
_symmetry_space_group_name_H-M 'P 21 21 21'
_atom_sites_solution_hydrogens geom
_atom_sites_solution_primary direct
_atom_sites_solution_secondary difmap
_cell_angle_alpha 90
_cell_angle_beta 90
_cell_angle_gamma 90
_cell_formula_units_Z 4
_cell_length_a 5.4960(7)
_cell_length_b 11.0177(13)
_cell_length_c 20.249(2)
_cell_measurement_reflns_used 6298
_cell_measurement_temperature 296
_cell_measurement_theta_max 64.63
_cell_measurement_theta_min 4.37
_cell_volume 1226.1(2)
_computing_cell_refinement 'SAINT (Bruker, 2013)'
_computing_data_collection 'APEX2 (Bruker, 2013)'
_computing_data_reduction 'SAINT (Bruker, 2013)'
_computing_molecular_graphics 'Mercury (Macrae <i>et al.</i>, 2006)'
_computing_publication_material 'PLATON (Spek, 2009)'
_computing_structure_refinement 'SHELXL97 (Sheldrick, 2008)'
_computing_structure_solution 'SHELXS97 (Sheldrick, 2008)'
_diffrn_ambient_temperature 296
_diffrn_detector_area_resol_mean 10.7
_diffrn_measured_fraction_theta_full 0.973
_diffrn_measured_fraction_theta_max 0.973
_diffrn_measurement_device_type 'Bruker X8 Proteum'
_diffrn_measurement_method '\f and \w scans'
_diffrn_radiation_monochromator 'Helios multilayer optics'
_diffrn_radiation_source 'Bruker MicroStar microfocus rotating anode'
_diffrn_radiation_type CuK\a
_diffrn_radiation_wavelength 1.54178
_diffrn_reflns_av_R_equivalents 0.0423
_diffrn_reflns_av_sigmaI/netI 0.0480
_diffrn_reflns_limit_h_max 6
_diffrn_reflns_limit_h_min -2
_diffrn_reflns_limit_k_max 12
_diffrn_reflns_limit_k_min -12
_diffrn_reflns_limit_l_max 22
_diffrn_reflns_limit_l_min -23
_diffrn_reflns_number 6298
_diffrn_reflns_reduction_process
;
;
_diffrn_reflns_theta_full 64.63
_diffrn_reflns_theta_max 64.63
_diffrn_reflns_theta_min 4.37
_exptl_absorpt_coefficient_mu 2.217
_exptl_absorpt_correction_T_max 0.662
_exptl_absorpt_correction_T_min 0.604
_exptl_absorpt_correction_type multi-scan
_exptl_absorpt_process_details '(SADABS; Bruker, 2013)'
_exptl_crystal_colour 'pale yellow'
_exptl_crystal_density_diffrn 1.324
_exptl_crystal_density_method 'Not Measured'
_exptl_crystal_description block
_exptl_crystal_F_000 512
_exptl_crystal_size_max 0.250
_exptl_crystal_size_mid 0.220
_exptl_crystal_size_min 0.200
_refine_diff_density_max 0.213
_refine_diff_density_min -0.203
_refine_ls_abs_structure_details 'Flack (1983), 805 Friedel pairs'
_refine_ls_abs_structure_Flack 0.02(2)
_refine_ls_extinction_coef 0.0158(16)
_refine_ls_extinction_expression FC^*^=KFC[1+0.001XFC^2^\L^3^/SIN(2\Q)]^-1/4^
_refine_ls_extinction_method shelxl
_refine_ls_goodness_of_fit_ref 1.103
_refine_ls_hydrogen_treatment constr
_refine_ls_matrix_type full
_refine_ls_number_parameters 165
_refine_ls_number_reflns 2010
_refine_ls_number_restraints 0
_refine_ls_restrained_S_all 1.103
_refine_ls_R_factor_all 0.0406
_refine_ls_R_factor_gt 0.0384
_refine_ls_shift/su_max 0.001
_refine_ls_shift/su_mean 0.000
_refine_ls_structure_factor_coef Fsqd
_refine_ls_weighting_details 'calc w=1/[\s^2^(Fo^2^)+(0.0605P)^2^+0.0861P] where P=(Fo^2^+2Fc^2^)/3'
_refine_ls_weighting_scheme calc
_refine_ls_wR_factor_gt 0.0993
_refine_ls_wR_factor_ref 0.1016
_reflns_number_gt 1904
_reflns_number_total 2010
_reflns_threshold_expression I>2\s(I)
_cod_data_source_file is5369sup1.cif
_cod_data_source_block I
_cod_database_code 2240725

loop_
_symmetry_equiv_pos_site_id
_symmetry_equiv_pos_as_xyz
1 x,y,z
2 1/2-x,-y,1/2+z
3 1/2+x,1/2-y,-z
4 -x,1/2+y,1/2-z

loop_
_atom_site_aniso_label
_atom_site_aniso_U_11
_atom_site_aniso_U_22
_atom_site_aniso_U_33
_atom_site_aniso_U_12
_atom_site_aniso_U_13
_atom_site_aniso_U_23
S1 0.0546(4) 0.0703(5) 0.0368(3) -0.0147(3) -0.0029(3) -0.0071(3)
O1 0.0729(11) 0.0375(9) 0.0474(9) 0.0049(8) 0.0049(8) 0.0096(7)
N1 0.0402(10) 0.0379(9) 0.0263(8) -0.0024(8) -0.0012(7) -0.0037(6)
N2 0.0452(10) 0.0313(8) 0.0266(8) 0.0006(8) -0.0005(7) -0.0022(7)
C1 0.085(2) 0.0689(17) 0.0330(12) 0.0037(16) -0.0059(13) -0.0095(11)
C2 0.0757(18) 0.0819(19) 0.0368(13) 0.0055(16) 0.0152(13) 0.0000(13)
C3 0.0524(14) 0.0590(15) 0.0426(13) -0.0041(12) 0.0127(11) -0.0022(11)
C4 0.0373(10) 0.0370(11) 0.0332(10) 0.0038(9) 0.0009(8) 0.0026(8)
C5 0.0317(10) 0.0314(10) 0.0362(11) 0.0037(8) -0.0030(8) 0.0008(8)
C6 0.0372(12) 0.0564(15) 0.0592(14) -0.0111(10) 0.0008(11) -0.0119(12)
C7 0.0511(12) 0.0353(11) 0.0366(11) 0.0020(9) 0.0024(10) -0.0018(9)
C8 0.0388(10) 0.0296(10) 0.0291(9) -0.0017(8) -0.0051(8) -0.0012(8)
C9 0.0355(10) 0.0392(11) 0.0444(12) 0.0049(9) 0.0011(9) 0.0016(10)
C10 0.0456(12) 0.0511(13) 0.0469(13) -0.0056(11) 0.0089(10) 0.0094(11)
C11 0.0604(14) 0.0365(11) 0.0439(12) -0.0080(11) -0.0054(11) 0.0088(9)
C12 0.0536(14) 0.0350(12) 0.0503(13) 0.0084(11) -0.0087(11) 0.0024(10)
C13 0.0429(11) 0.0416(11) 0.0395(11) 0.0083(10) 0.0012(10) -0.0035(10)

loop_
_atom_site_type_symbol
_atom_site_label
_atom_site_fract_x
_atom_site_fract_y
_atom_site_fract_z
_atom_site_U_iso_or_equiv
_atom_site_thermal_displace_type
_atom_site_calc_flag
_atom_site_refinement_flags
_atom_site_occupancy
S S1 0.05502(12) 0.12455(6) 0.72104(3) 0.0539(2) Uani d . 1.000
O O1 0.0434(4) -0.24121(15) 0.55887(8) 0.0526(6) Uani d . 1.000
N N1 0.0078(3) 0.00557(16) 0.59394(8) 0.0348(5) Uani d . 1.000
N N2 0.0086(3) -0.04249(15) 0.52882(8) 0.0344(5) Uani d . 1.000
C C1 -0.0682(6) 0.1399(3) 0.79702(12) 0.0623(10) Uani d . 1.000
C C2 -0.2635(6) 0.0712(3) 0.80591(13) 0.0648(10) Uani d . 1.000
C C3 -0.3227(5) 0.0016(2) 0.74907(11) 0.0513(8) Uani d . 1.000
C C4 -0.1639(4) 0.02325(18) 0.69777(10) 0.0358(6) Uani d . 1.000
C C5 -0.1724(4) -0.02503(18) 0.63061(10) 0.0331(6) Uani d . 1.000
C C6 -0.3905(4) -0.0972(2) 0.61062(13) 0.0509(8) Uani d . 1.000
C C7 0.0373(4) -0.16179(19) 0.51733(10) 0.0410(7) Uani d . 1.000
C C8 0.0373(4) 0.04484(17) 0.47710(9) 0.0325(6) Uani d . 1.000
C C9 0.2273(4) 0.0366(2) 0.43330(11) 0.0397(6) Uani d . 1.000
C C10 0.2429(4) 0.1192(2) 0.38203(12) 0.0479(7) Uani d . 1.000
C C11 0.0710(5) 0.2091(2) 0.37516(11) 0.0469(7) Uani d . 1.000
C C12 -0.1151(5) 0.2185(2) 0.41975(12) 0.0463(8) Uani d . 1.000
C C13 -0.1322(4) 0.1365(2) 0.47156(11) 0.0413(6) Uani d . 1.000
H H1 -0.00560 0.19130 0.82930 0.0750 Uiso c R 1.000
H H2 -0.35200 0.06880 0.84500 0.0780 Uiso c R 1.000
H H3 -0.45300 -0.05220 0.74680 0.0620 Uiso c R 1.000
H H6A -0.39060 -0.10770 0.56360 0.0760 Uiso c R 1.000
H H6B -0.53550 -0.05510 0.62380 0.0760 Uiso c R 1.000
H H6C -0.38540 -0.17530 0.63170 0.0760 Uiso c R 1.000
H H7 0.05420 -0.18570 0.47350 0.0490 Uiso c R 1.000
H H9 0.34410 -0.02390 0.43800 0.0480 Uiso c R 1.000
H H10 0.37060 0.11400 0.35200 0.0570 Uiso c R 1.000
H H11 0.08130 0.26340 0.34010 0.0560 Uiso c R 1.000
H H12 -0.23010 0.27990 0.41530 0.0560 Uiso c R 1.000
H H13 -0.25720 0.14340 0.50230 0.0500 Uiso c R 1.000

loop_
_atom_type_symbol
_atom_type_description
_atom_type_scat_dispersion_real
_atom_type_scat_dispersion_imag
_atom_type_scat_source
C C 0.0181 0.0091 ' International Tables Vol C Tables 4.2.6.8 and 6.1.1.4'
H H 0.0000 0.0000 ' International Tables Vol C Tables 4.2.6.8 and 6.1.1.4'
N N 0.0311 0.0180 ' International Tables Vol C Tables 4.2.6.8 and 6.1.1.4'
O O 0.0492 0.0322 ' International Tables Vol C Tables 4.2.6.8 and 6.1.1.4'
S S 0.3331 0.5567 ' International Tables Vol C Tables 4.2.6.8 and 6.1.1.4'

loop_
_geom_angle_atom_site_label_1
_geom_angle_atom_site_label_2
_geom_angle_atom_site_label_3
_geom_angle
_geom_angle_publ_flag
C1 S1 C4 91.96(13) n
N2 N1 C5 116.20(17) n
N1 N2 C7 121.70(16) n
N1 N2 C8 115.40(15) n
C7 N2 C8 121.19(16) n
S1 C1 C2 113.0(2) n
C1 C2 C3 112.6(2) no
C2 C3 C4 111.9(2) no
S1 C4 C3 110.58(16) n
S1 C4 C5 121.16(16) n
C3 C4 C5 128.2(2) no
N1 C5 C4 114.73(19) n
N1 C5 C6 127.04(19) n
C4 C5 C6 118.13(19) no
O1 C7 N2 126.02(19) n
N2 C8 C9 120.81(18) n
N2 C8 C13 118.53(18) n
C9 C8 C13 120.65(19) no
C8 C9 C10 119.2(2) no
C9 C10 C11 120.5(2) no
C10 C11 C12 120.1(2) no
C11 C12 C13 120.0(2) no
C8 C13 C12 119.5(2) no
S1 C1 H1 124.00 no
C2 C1 H1 123.00 no
C1 C2 H2 124.00 no
C3 C2 H2 124.00 no
C2 C3 H3 124.00 no
C4 C3 H3 124.00 no
C5 C6 H6A 109.00 no
C5 C6 H6B 109.00 no
C5 C6 H6C 109.00 no
H6A C6 H6B 109.00 no
H6A C6 H6C 109.00 no
H6B C6 H6C 109.00 no
O1 C7 H7 117.00 no
N2 C7 H7 117.00 no
C8 C9 H9 120.00 no
C10 C9 H9 120.00 no
C9 C10 H10 120.00 no
C11 C10 H10 120.00 no
C10 C11 H11 120.00 no
C12 C11 H11 120.00 no
C11 C12 H12 120.00 no
C13 C12 H12 120.00 no
C8 C13 H13 120.00 no
C12 C13 H13 120.00 no

loop_
_geom_bond_atom_site_label_1
_geom_bond_atom_site_label_2
_geom_bond_distance
_geom_bond_publ_flag
S1 C1 1.690(3) n
S1 C4 1.707(2) n
O1 C7 1.214(3) n
N1 N2 1.421(2) n
N1 C5 1.283(3) n
N2 C7 1.344(3) n
N2 C8 1.431(2) n
C1 C2 1.326(5) no
C2 C3 1.421(4) no
C3 C4 1.378(3) no
C4 C5 1.461(3) no
C5 C6 1.494(3) no
C8 C9 1.373(3) no
C8 C13 1.379(3) no
C9 C10 1.383(3) no
C10 C11 1.376(3) no
C11 C12 1.368(4) no
C12 C13 1.388(3) no
C1 H1 0.9300 no
C2 H2 0.9300 no
C3 H3 0.9300 no
C6 H6A 0.9600 no
C6 H6B 0.9600 no
C6 H6C 0.9600 no
C7 H7 0.9300 no
C9 H9 0.9300 no
C10 H10 0.9300 no
C11 H11 0.9300 no
C12 H12 0.9300 no
C13 H13 0.9300 no

loop_
_geom_hbond_atom_site_label_D
_geom_hbond_atom_site_label_H
_geom_hbond_atom_site_label_A
_geom_hbond_site_symmetry_A
_geom_hbond_distance_DH
_geom_hbond_distance_HA
_geom_hbond_distance_DA
_geom_hbond_angle_DHA
_geom_hbond_publ_flag
C1 H1 O1 4_556 0.93 2.39 3.202(3) 145 yes

loop_
_geom_torsion_atom_site_label_1
_geom_torsion_atom_site_label_2
_geom_torsion_atom_site_label_3
_geom_torsion_atom_site_label_4
_geom_torsion
_geom_torsion_publ_flag
C4 S1 C1 C2 0.9(3) no
C1 S1 C4 C3 -1.3(2) no
C1 S1 C4 C5 176.4(2) no
C5 N1 N2 C7 -67.0(2) no
C5 N1 N2 C8 127.7(2) no
N2 N1 C5 C4 178.38(16) no
N2 N1 C5 C6 -5.3(3) no
C7 N2 C8 C13 135.3(2) no
N1 N2 C7 O1 6.9(3) no
C8 N2 C7 O1 171.3(2) no
N1 N2 C8 C9 121.6(2) no
C7 N2 C8 C9 -43.7(3) no
N1 N2 C8 C13 -59.4(2) no
S1 C1 C2 C3 -0.3(4) no
C1 C2 C3 C4 -0.7(4) no
C2 C3 C4 C5 -176.1(2) no
C2 C3 C4 S1 1.4(3) no
S1 C4 C5 N1 6.3(3) no
C3 C4 C5 N1 -176.4(2) no
C3 C4 C5 C6 7.0(3) no
S1 C4 C5 C6 -170.31(16) no
N2 C8 C9 C10 176.94(19) no
C13 C8 C9 C10 -2.1(3) no
N2 C8 C13 C12 -176.7(2) no
C9 C8 C13 C12 2.3(3) no
C8 C9 C10 C11 0.4(3) no
C9 C10 C11 C12 1.0(4) no
C10 C11 C12 C13 -0.7(4) no
C11 C12 C13 C8 -0.9(3) no

_cod_database_fobs_code 2240725
